data_8104716
loop_
_publ_author_name
'He, Qingpeng'
'Liu, Gang'
'Xue, Zechun'

_publ_section_title
;
 The crystal structure of hexakis(1-propylimidazole-\k1 N)copper(II)
 dichloride, C36H60Cl2CuN12
;
_journal_issue 4
_journal_name_full 'Zeitschrift f\"ur Kristallographie - New Crystal Structures'
_journal_page_first 799
_journal_page_last 801
_journal_paper_doi 10.1515/ncrs-2021-0087
_journal_volume 236
_journal_year 2021
_chemical_formula_sum 'C36 H60 Cl2 Cu N12'
_chemical_formula_weight 795.40
_space_group_crystal_system monoclinic
_space_group_IT_number 14
_space_group_name_Hall '-P 2ybc'
_space_group_name_H-M_alt 'P 1 21/c 1'
_atom_sites_solution_hydrogens geom
_cell_angle_alpha 90
_cell_angle_beta 99.671(2)
_cell_angle_gamma 90
_cell_formula_units_Z 2
_cell_length_a 8.3112(2)
_cell_length_b 15.9513(4)
_cell_length_c 17.1068(4)
_cell_measurement_reflns_used 4156
_cell_measurement_temperature 293(2)
_cell_measurement_theta_max 72.22
_cell_measurement_theta_min 5.5300
_cell_volume 2235.69(9)
_computing_cell_refinement 'SMART [1]'
_computing_data_collection 'SMART [1]'
_computing_data_reduction 'SMART [1]'
_computing_molecular_graphics 'XP in SHELXTL [2]'
_computing_structure_refinement 'SHELXL-2018/3 (Sheldrick, 2018) [2]'
_computing_structure_solution 'SHELXL-2018/3 (Sheldrick, 2018) [2]'
_diffrn_ambient_temperature 293(2)
_diffrn_measured_fraction_theta_full 0.998
_diffrn_measured_fraction_theta_max 0.998
_diffrn_measurement_device_type 'Bruker SMART APEX II CCD'
_diffrn_measurement_method 'phi and omega scans'
_diffrn_radiation_type CuK\a
_diffrn_radiation_wavelength 1.54178
_diffrn_reflns_av_R_equivalents 0.0313
_diffrn_reflns_av_unetI/netI 0.0414
_diffrn_reflns_Laue_measured_fraction_full 0.998
_diffrn_reflns_Laue_measured_fraction_max 0.998
_diffrn_reflns_limit_h_max 6
_diffrn_reflns_limit_h_min -9
_diffrn_reflns_limit_k_max 17
_diffrn_reflns_limit_k_min -18
_diffrn_reflns_limit_l_max 19
_diffrn_reflns_limit_l_min -20
_diffrn_reflns_number 8002
_diffrn_reflns_point_group_measured_fraction_full 0.998
_diffrn_reflns_point_group_measured_fraction_max 0.998
_diffrn_reflns_theta_full 66.049
_diffrn_reflns_theta_max 66.049
_diffrn_reflns_theta_min 3.814
_exptl_absorpt_coefficient_mu 2.085
_exptl_absorpt_correction_T_max 0.7315
_exptl_absorpt_correction_T_min 0.6928
_exptl_absorpt_correction_type multi-scan
_exptl_absorpt_process_details sadabs
_exptl_crystal_colour blue
_exptl_crystal_density_diffrn 1.182
_exptl_crystal_description block
_exptl_crystal_F_000 846
_exptl_crystal_size_max 0.190
_exptl_crystal_size_mid 0.180
_exptl_crystal_size_min 0.160
_refine_diff_density_max 0.495
_refine_diff_density_min -0.487
_refine_diff_density_rms 0.078
_refine_ls_extinction_coef 0.0327(16)
_refine_ls_extinction_expression Fc^*^=kFc[1+0.001xFc^2^\l^3^/sin(2\q)]^-1/4^
_refine_ls_extinction_method 'SHELXL-2018/3 (Sheldrick 2018)'
_refine_ls_goodness_of_fit_ref 1.038
_refine_ls_hydrogen_treatment constr
_refine_ls_matrix_type full
_refine_ls_number_parameters 263
_refine_ls_number_reflns 3880
_refine_ls_number_restraints 84
_refine_ls_restrained_S_all 1.103
_refine_ls_R_factor_all 0.0598
_refine_ls_R_factor_gt 0.0523
_refine_ls_shift/su_max 0.003
_refine_ls_shift/su_mean 0.000
_refine_ls_structure_factor_coef Fsqd
_refine_ls_weighting_details 'w=1/[\s^2^(Fo^2^)+(0.1023P)^2^+0.5876P] where P=(Fo^2^+2Fc^2^)/3'
_refine_ls_weighting_scheme calc
_refine_ls_wR_factor_gt 0.1505
_refine_ls_wR_factor_ref 0.1606
_reflns_Friedel_coverage 0.000
_reflns_Friedel_fraction_full .
_reflns_Friedel_fraction_max .
_reflns_number_gt 3310
_reflns_number_total 3880
_reflns_threshold_expression 'I > 2\s(I)'
_cod_data_source_file suppl_j_ncrs-2021-0087_suppl.cif
_cod_data_source_block He
_cod_original_sg_symbol_H-M 'P 21/c'
_cod_database_code 8104716
_shelx_space_group_comment
;
The symmetry employed for this shelxl refinement is uniquely defined
by the following loop, which should always be used as a source of
symmetry information in preference to the above space-group names.
They are only intended as comments.
;
_shelx_estimated_absorpt_t_min 0.693
_shelx_estimated_absorpt_t_max 0.731

loop_
_space_group_symop_operation_xyz
'x, y, z'
'-x, y+1/2, -z+1/2'
'-x, -y, -z'
'x, -y-1/2, z-1/2'

loop_
_atom_site_label
_atom_site_type_symbol
_atom_site_fract_x
_atom_site_fract_y
_atom_site_fract_z
_atom_site_U_iso_or_equiv
_atom_site_adp_type
_atom_site_occupancy
_atom_site_site_symmetry_order
_atom_site_calc_flag
_atom_site_refinement_flags_posn
_atom_site_refinement_flags_adp
_atom_site_refinement_flags_occupancy
_atom_site_disorder_assembly
_atom_site_disorder_group
Cu1 Cu 1.000000 0.500000 0.500000 0.0424(3) Uani 1 2 d S . P . .
Cl1 Cl 0.34311(8) 0.23789(5) 0.18672(5) 0.0611(3) Uani 1 1 d . . . . .
N1 N 0.7656(3) 0.47176(16) 0.38734(15) 0.0571(6) Uani 1 1 d . . . . .
N2 N 0.5683(4) 0.4642(2) 0.2853(2) 0.0857(10) Uani 1 1 d D . . . .
N3 N 1.1108(2) 0.58182(13) 0.43467(12) 0.0431(5) Uani 1 1 d . . . . .
N4 N 1.1638(3) 0.68223(15) 0.35540(14) 0.0550(6) Uani 1 1 d D . . . .
N5 N 1.1232(2) 0.40701(13) 0.45399(12) 0.0435(5) Uani 1 1 d . . . . .
N6 N 1.2850(3) 0.30316(15) 0.43430(15) 0.0563(6) Uani 1 1 d D . . . .
C1 C 0.6735(4) 0.5141(2) 0.3341(2) 0.0686(9) Uani 1 1 d . . . . .
H1 H 0.677997 0.572144 0.329398 0.082 Uiso 1 1 calc R U . . .
C2 C 0.7166(4) 0.3898(2) 0.3731(2) 0.0655(8) Uani 1 1 d . . . . .
H2 H 0.761207 0.344017 0.402716 0.079 Uiso 1 1 calc R U . . .
C3 C 0.5970(4) 0.3853(2) 0.3111(2) 0.0687(9) Uani 1 1 d . . . . .
H3 H 0.543694 0.337120 0.289833 0.082 Uiso 1 1 calc R U . . .
C4 C 0.4812(11) 0.4961(8) 0.2043(6) 0.117(3) Uani 0.524(7) 1 d D U P A 1
H4A H 0.522219 0.550971 0.192984 0.140 Uiso 0.524(7) 1 calc R U P A 1
H4B H 0.498600 0.457833 0.162470 0.140 Uiso 0.524(7) 1 calc R U P A 1
C5 C 0.3009(13) 0.5010(10) 0.2099(9) 0.179(5) Uani 0.524(7) 1 d D U P A 1
H5A H 0.287869 0.522777 0.261381 0.215 Uiso 0.524(7) 1 calc R U P A 1
H5B H 0.253229 0.445406 0.204179 0.215 Uiso 0.524(7) 1 calc R U P A 1
C6 C 0.214(2) 0.5579(15) 0.1451(10) 0.192(7) Uani 0.524(7) 1 d D U P A 1
H6A H 0.099801 0.560769 0.148930 0.288 Uiso 0.524(7) 1 calc R U P A 1
H6B H 0.260183 0.613104 0.151236 0.288 Uiso 0.524(7) 1 calc R U P A 1
H6C H 0.225622 0.535911 0.094166 0.288 Uiso 0.524(7) 1 calc R U P A 1
C7 C 1.2756(3) 0.58484(19) 0.43375(18) 0.0548(7) Uani 1 1 d . . . . .
H7 H 1.352791 0.549337 0.462220 0.066 Uiso 1 1 calc R U . . .
C8 C 1.3086(3) 0.6467(2) 0.38562(19) 0.0576(7) Uani 1 1 d . . . . .
H8 H 1.410783 0.662038 0.375137 0.069 Uiso 1 1 calc R U . . .
C9 C 1.0478(3) 0.64154(18) 0.38679(16) 0.0504(6) Uani 1 1 d . . . . .
H9 H 0.937058 0.654276 0.375812 0.060 Uiso 1 1 calc R U . . .
C10 C 1.1326(16) 0.7546(3) 0.3014(5) 0.084(2) Uani 0.817(8) 1 d D U P B 1
H10A H 1.017823 0.756162 0.278271 0.101 Uiso 0.817(8) 1 calc R U P B 1
H10B H 1.195080 0.748428 0.258673 0.101 Uiso 0.817(8) 1 calc R U P B 1
C11 C 1.1789(12) 0.8352(3) 0.3445(5) 0.130(3) Uani 0.817(8) 1 d D U P B 1
H11A H 1.297104 0.838427 0.354227 0.156 Uiso 0.817(8) 1 calc R U P B 1
H11B H 1.139825 0.880649 0.308553 0.156 Uiso 0.817(8) 1 calc R U P B 1
C12 C 1.1248(17) 0.8517(5) 0.4179(5) 0.194(5) Uani 0.817(8) 1 d D U P B 1
H12A H 1.164468 0.905440 0.437623 0.291 Uiso 0.817(8) 1 calc R U P B 1
H12B H 1.007632 0.851524 0.409712 0.291 Uiso 0.817(8) 1 calc R U P B 1
H12C H 1.165814 0.809060 0.455648 0.291 Uiso 0.817(8) 1 calc R U P B 1
C13 C 1.1163(4) 0.3951(2) 0.37366(16) 0.0554(7) Uani 1 1 d . . . . .
H13 H 1.053504 0.426649 0.334101 0.066 Uiso 1 1 calc R U . . .
C14 C 1.2137(4) 0.3311(2) 0.36114(18) 0.0600(8) Uani 1 1 d . . . . .
H14 H 1.229418 0.309926 0.312335 0.072 Uiso 1 1 calc R U . . .
C15 C 1.2274(3) 0.35043(17) 0.48787(16) 0.0514(6) Uani 1 1 d . . . . .
H15 H 1.257194 0.344109 0.542421 0.062 Uiso 1 1 calc R U . . .
C16 C 1.4024(8) 0.2337(4) 0.4495(8) 0.084(2) Uani 0.824(10) 1 d D U P C 1
H16A H 1.486449 0.248519 0.493891 0.101 Uiso 0.824(10) 1 calc R U P C 1
H16B H 1.454646 0.226089 0.403419 0.101 Uiso 0.824(10) 1 calc R U P C 1
C17 C 1.3268(11) 0.1542(4) 0.4673(7) 0.143(3) Uani 0.824(10) 1 d D U P C 1
H17A H 1.402537 0.110037 0.459102 0.172 Uiso 0.824(10) 1 calc R U P C 1
H17B H 1.322256 0.154744 0.523596 0.172 Uiso 0.824(10) 1 calc R U P C 1
C18 C 1.1680(12) 0.1279(5) 0.4275(9) 0.214(6) Uani 0.824(10) 1 d D U P C 1
H18A H 1.141695 0.074445 0.447833 0.320 Uiso 0.824(10) 1 calc R U P C 1
H18B H 1.087816 0.168467 0.436658 0.320 Uiso 0.824(10) 1 calc R U P C 1
H18C H 1.168747 0.123399 0.371642 0.320 Uiso 0.824(10) 1 calc R U P C 1
C4' C 0.4037(12) 0.4818(9) 0.2431(7) 0.117(3) Uani 0.476(7) 1 d D . P A 2
H4'1 H 0.337798 0.506682 0.278720 0.140 Uiso 0.476(7) 1 calc R U P A 2
H4'2 H 0.351338 0.430512 0.221587 0.140 Uiso 0.476(7) 1 calc R U P A 2
C5' C 0.4211(19) 0.5410(11) 0.1781(9) 0.179(5) Uani 0.476(7) 1 d D . P A 2
H5'1 H 0.517191 0.525766 0.156058 0.215 Uiso 0.476(7) 1 calc R U P A 2
H5'2 H 0.438319 0.596990 0.200086 0.215 Uiso 0.476(7) 1 calc R U P A 2
C6' C 0.275(2) 0.5424(17) 0.1120(10) 0.192(7) Uani 0.476(7) 1 d D . P A 2
H6'1 H 0.293794 0.581778 0.072074 0.288 Uiso 0.476(7) 1 calc R U P A 2
H6'2 H 0.258372 0.487558 0.088967 0.288 Uiso 0.476(7) 1 calc R U P A 2
H6'3 H 0.179436 0.558840 0.133030 0.288 Uiso 0.476(7) 1 calc R U P A 2
C10' C 1.155(8) 0.7605(13) 0.309(2) 0.084(2) Uani 0.183(8) 1 d D . P B 2
H10C H 1.091742 0.750621 0.256466 0.101 Uiso 0.183(8) 1 calc R U P B 2
H10D H 1.264347 0.776844 0.301862 0.101 Uiso 0.183(8) 1 calc R U P B 2
C11' C 1.077(5) 0.8314(12) 0.349(3) 0.130(3) Uani 0.183(8) 1 d D . P B 2
H11C H 1.104128 0.823811 0.405777 0.156 Uiso 0.183(8) 1 calc R U P B 2
H11D H 0.959854 0.827299 0.334146 0.156 Uiso 0.183(8) 1 calc R U P B 2
C12' C 1.130(6) 0.9192(12) 0.329(2) 0.194(5) Uani 0.183(8) 1 d D . P B 2
H12D H 1.075663 0.959902 0.356188 0.291 Uiso 0.183(8) 1 calc R U P B 2
H12E H 1.245930 0.924701 0.344188 0.291 Uiso 0.183(8) 1 calc R U P B 2
H12F H 1.101397 0.928196 0.272428 0.291 Uiso 0.183(8) 1 calc R U P B 2
C16' C 1.378(4) 0.2276(12) 0.457(4) 0.084(2) Uani 0.176(10) 1 d D . P C 2
H16C H 1.410587 0.226946 0.514340 0.101 Uiso 0.176(10) 1 calc R U P C 2
H16D H 1.475542 0.227769 0.433379 0.101 Uiso 0.176(10) 1 calc R U P C 2
C17' C 1.278(6) 0.1485(11) 0.431(4) 0.143(3) Uani 0.176(10) 1 d D . P C 2
H17C H 1.170614 0.152956 0.445694 0.172 Uiso 0.176(10) 1 calc R U P C 2
H17D H 1.265615 0.142022 0.374213 0.172 Uiso 0.176(10) 1 calc R U P C 2
C18' C 1.368(5) 0.0725(14) 0.472(4) 0.214(6) Uani 0.176(10) 1 d D . P C 2
H18D H 1.306957 0.022528 0.456631 0.320 Uiso 0.176(10) 1 calc R U P C 2
H18E H 1.474257 0.068255 0.457646 0.320 Uiso 0.176(10) 1 calc R U P C 2
H18F H 1.379562 0.079153 0.528897 0.320 Uiso 0.176(10) 1 calc R U P C 2

loop_
_atom_site_aniso_label
_atom_site_aniso_U_11
_atom_site_aniso_U_22
_atom_site_aniso_U_33
_atom_site_aniso_U_23
_atom_site_aniso_U_13
_atom_site_aniso_U_12
Cu1 0.0484(4) 0.0360(3) 0.0470(4) 0.00584(19) 0.0202(2) 0.00267(19)
Cl1 0.0504(4) 0.0645(5) 0.0693(5) -0.0308(3) 0.0125(3) -0.0062(3)
N1 0.0567(14) 0.0546(13) 0.0579(14) -0.0066(11) 0.0035(11) -0.0115(11)
N2 0.0711(18) 0.086(2) 0.087(2) -0.0198(18) -0.0235(16) 0.0052(16)
N3 0.0383(10) 0.0441(11) 0.0479(12) 0.0053(9) 0.0100(8) -0.0032(8)
N4 0.0553(13) 0.0569(14) 0.0546(13) 0.0141(11) 0.0141(10) -0.0085(11)
N5 0.0461(11) 0.0446(11) 0.0413(11) -0.0004(9) 0.0114(8) 0.0002(9)
N6 0.0525(13) 0.0518(14) 0.0653(15) -0.0093(11) 0.0124(11) 0.0054(10)
C1 0.0641(19) 0.0590(18) 0.077(2) -0.0079(16) -0.0034(16) 0.0015(15)
C2 0.0706(19) 0.0558(17) 0.0688(19) -0.0043(15) 0.0077(15) -0.0140(15)
C3 0.0584(17) 0.069(2) 0.078(2) -0.0289(17) 0.0103(15) -0.0172(15)
C4 0.082(5) 0.160(7) 0.094(6) 0.025(5) -0.025(4) -0.018(5)
C5 0.165(9) 0.198(10) 0.148(8) 0.069(7) -0.053(7) -0.032(7)
C6 0.170(12) 0.236(12) 0.144(12) 0.014(11) -0.046(9) 0.087(10)
C7 0.0413(13) 0.0597(17) 0.0652(17) 0.0098(13) 0.0140(12) 0.0033(12)
C8 0.0432(14) 0.0672(18) 0.0656(17) 0.0023(15) 0.0179(12) -0.0104(13)
C9 0.0407(13) 0.0558(16) 0.0547(15) 0.0131(12) 0.0084(11) -0.0060(11)
C10 0.088(4) 0.084(3) 0.080(3) 0.043(2) 0.008(3) -0.016(2)
C11 0.194(8) 0.065(3) 0.143(5) 0.045(3) 0.066(6) 0.012(4)
C12 0.348(14) 0.086(5) 0.137(7) -0.009(5) 0.011(9) 0.023(7)
C13 0.0581(16) 0.0661(18) 0.0427(14) -0.0019(13) 0.0105(12) 0.0032(14)
C14 0.0588(17) 0.0719(19) 0.0517(15) -0.0167(14) 0.0161(13) 0.0006(14)
C15 0.0571(15) 0.0522(15) 0.0453(14) 0.0001(12) 0.0094(11) 0.0044(12)
C16 0.067(3) 0.067(2) 0.119(4) -0.006(2) 0.018(3) 0.020(2)
C17 0.142(7) 0.081(4) 0.203(10) 0.019(5) 0.019(6) 0.046(4)
C18 0.166(8) 0.096(5) 0.363(16) 0.019(8) 0.000(10) -0.040(6)
C4' 0.082(5) 0.160(7) 0.094(6) 0.025(5) -0.025(4) -0.018(5)
C5' 0.165(9) 0.198(10) 0.148(8) 0.069(7) -0.053(7) -0.032(7)
C6' 0.170(12) 0.236(12) 0.144(12) 0.014(11) -0.046(9) 0.087(10)
C10' 0.088(4) 0.084(3) 0.080(3) 0.043(2) 0.008(3) -0.016(2)
C11' 0.194(8) 0.065(3) 0.143(5) 0.045(3) 0.066(6) 0.012(4)
C12' 0.348(14) 0.086(5) 0.137(7) -0.009(5) 0.011(9) 0.023(7)
C16' 0.067(3) 0.067(2) 0.119(4) -0.006(2) 0.018(3) 0.020(2)
C17' 0.142(7) 0.081(4) 0.203(10) 0.019(5) 0.019(6) 0.046(4)
C18' 0.166(8) 0.096(5) 0.363(16) 0.019(8) 0.000(10) -0.040(6)

loop_
_atom_type_symbol
_atom_type_description
_atom_type_scat_dispersion_real
_atom_type_scat_dispersion_imag
_atom_type_scat_source
C C 0.0181 0.0091 'International Tables Vol C Tables 4.2.6.8 and 6.1.1.4'
H H 0.0000 0.0000 'International Tables Vol C Tables 4.2.6.8 and 6.1.1.4'
N N 0.0311 0.0180 'International Tables Vol C Tables 4.2.6.8 and 6.1.1.4'
Cl Cl 0.3639 0.7018 'International Tables Vol C Tables 4.2.6.8 and 6.1.1.4'
Cu Cu -1.9646 0.5888 'International Tables Vol C Tables 4.2.6.8 and 6.1.1.4'

loop_
_geom_angle_atom_site_label_1
_geom_angle_atom_site_label_2
_geom_angle_atom_site_label_3
_geom_angle
_geom_angle_site_symmetry_1
_geom_angle_site_symmetry_3
N5 Cu1 N5 180.0 3_766 .
N5 Cu1 N3 92.77(9) 3_766 .
N5 Cu1 N3 87.22(9) . .
N5 Cu1 N3 87.23(9) 3_766 3_766
N5 Cu1 N3 92.78(9) . 3_766
N3 Cu1 N3 180.0 . 3_766
N5 Cu1 N1 92.93(8) 3_766 .
N5 Cu1 N1 87.07(8) . .
N3 Cu1 N1 93.27(8) . .
N3 Cu1 N1 86.73(8) 3_766 .
C1 N1 C2 104.6(3) . .
C1 N1 Cu1 137.5(2) . .
C2 N1 Cu1 117.9(2) . .
C3 N2 C1 106.7(3) . .
C3 N2 C4' 116.2(6) . .
C1 N2 C4' 129.9(7) . .
C3 N2 C4 129.6(5) . .
C1 N2 C4 121.0(5) . .
C9 N3 C7 105.2(2) . .
C9 N3 Cu1 129.83(17) . .
C7 N3 Cu1 124.93(18) . .
C9 N4 C8 107.2(2) . .
C9 N4 C10 124.4(5) . .
C8 N4 C10 128.3(5) . .
C9 N4 C10' 131(2) . .
C8 N4 C10' 121(3) . .
C15 N5 C13 105.0(2) . .
C15 N5 Cu1 131.78(18) . .
C13 N5 Cu1 123.14(18) . .
C15 N6 C14 107.1(2) . .
C15 N6 C16' 121(3) . .
C14 N6 C16' 130(3) . .
C15 N6 C16 127.4(6) . .
C14 N6 C16 125.5(6) . .
N1 C1 N2 111.9(3) . .
N1 C1 H1 124.0 . .
N2 C1 H1 124.0 . .
C3 C2 N1 110.6(3) . .
C3 C2 H2 124.7 . .
N1 C2 H2 124.7 . .
C2 C3 N2 106.2(3) . .
C2 C3 H3 126.9 . .
N2 C3 H3 126.9 . .
C5 C4 N2 106.3(8) . .
C5 C4 H4A 110.5 . .
N2 C4 H4A 110.5 . .
C5 C4 H4B 110.5 . .
N2 C4 H4B 110.5 . .
H4A C4 H4B 108.7 . .
C4 C5 C6 109.9(10) . .
C4 C5 H5A 109.7 . .
C6 C5 H5A 109.7 . .
C4 C5 H5B 109.7 . .
C6 C5 H5B 109.7 . .
H5A C5 H5B 108.2 . .
C5 C6 H6A 109.5 . .
C5 C6 H6B 109.5 . .
H6A C6 H6B 109.5 . .
C5 C6 H6C 109.5 . .
H6A C6 H6C 109.5 . .
H6B C6 H6C 109.5 . .
C8 C7 N3 109.9(3) . .
C8 C7 H7 125.1 . .
N3 C7 H7 125.1 . .
C7 C8 N4 106.4(2) . .
C7 C8 H8 126.8 . .
N4 C8 H8 126.8 . .
N3 C9 N4 111.3(2) . .
N3 C9 H9 124.4 . .
N4 C9 H9 124.4 . .
N4 C10 C11 111.1(6) . .
N4 C10 H10A 109.4 . .
C11 C10 H10A 109.4 . .
N4 C10 H10B 109.4 . .
C11 C10 H10B 109.4 . .
H10A C10 H10B 108.0 . .
C12 C11 C10 119.8(7) . .
C12 C11 H11A 107.4 . .
C10 C11 H11A 107.4 . .
C12 C11 H11B 107.4 . .
C10 C11 H11B 107.4 . .
H11A C11 H11B 106.9 . .
C11 C12 H12A 109.5 . .
C11 C12 H12B 109.5 . .
H12A C12 H12B 109.5 . .
C11 C12 H12C 109.5 . .
H12A C12 H12C 109.5 . .
H12B C12 H12C 109.5 . .
C14 C13 N5 109.8(3) . .
C14 C13 H13 125.1 . .
N5 C13 H13 125.1 . .
C13 C14 N6 106.4(2) . .
C13 C14 H14 126.8 . .
N6 C14 H14 126.8 . .
N5 C15 N6 111.7(2) . .
N5 C15 H15 124.1 . .
N6 C15 H15 124.1 . .
N6 C16 C17 113.1(5) . .
N6 C16 H16A 109.0 . .
C17 C16 H16A 109.0 . .
N6 C16 H16B 108.9 . .
C17 C16 H16B 108.9 . .
H16A C16 H16B 107.8 . .
C18 C17 C16 122.8(8) . .
C18 C17 H17A 106.6 . .
C16 C17 H17A 106.6 . .
C18 C17 H17B 106.6 . .
C16 C17 H17B 106.6 . .
H17A C17 H17B 106.6 . .
C17 C18 H18A 109.5 . .
C17 C18 H18B 109.5 . .
H18A C18 H18B 109.5 . .
C17 C18 H18C 109.5 . .
H18A C18 H18C 109.5 . .
H18B C18 H18C 109.5 . .
N2 C4' C5' 106.9(9) . .
N2 C4' H4'1 110.3 . .
C5' C4' H4'1 110.3 . .
N2 C4' H4'2 110.3 . .
C5' C4' H4'2 110.3 . .
H4'1 C4' H4'2 108.6 . .
C4' C5' C6' 113.7(12) . .
C4' C5' H5'1 108.8 . .
C6' C5' H5'1 108.8 . .
C4' C5' H5'2 108.8 . .
C6' C5' H5'2 108.8 . .
H5'1 C5' H5'2 107.7 . .
C5' C6' H6'1 109.5 . .
C5' C6' H6'2 109.5 . .
H6'1 C6' H6'2 109.5 . .
C5' C6' H6'3 109.5 . .
H6'1 C6' H6'3 109.5 . .
H6'2 C6' H6'3 109.5 . .
N4 C10' C11' 111.7(17) . .
N4 C10' H10C 109.3 . .
C11' C10' H10C 109.3 . .
N4 C10' H10D 109.3 . .
C11' C10' H10D 109.3 . .
H10C C10' H10D 107.9 . .
C10' C11' C12' 114.9(15) . .
C10' C11' H11C 108.5 . .
C12' C11' H11C 108.5 . .
C10' C11' H11D 108.5 . .
C12' C11' H11D 108.5 . .
H11C C11' H11D 107.5 . .
C11' C12' H12D 109.5 . .
C11' C12' H12E 109.5 . .
H12D C12' H12E 109.5 . .
C11' C12' H12F 109.5 . .
H12D C12' H12F 109.5 . .
H12E C12' H12F 109.5 . .
N6 C16' C17' 111.8(18) . .
N6 C16' H16C 109.2 . .
C17' C16' H16C 109.2 . .
N6 C16' H16D 109.3 . .
C17' C16' H16D 109.3 . .
H16C C16' H16D 107.9 . .
C18' C17' C16' 108.8(14) . .
C18' C17' H17C 109.9 . .
C16' C17' H17C 109.9 . .
C18' C17' H17D 109.9 . .
C16' C17' H17D 109.9 . .
H17C C17' H17D 108.3 . .
C17' C18' H18D 109.5 . .
C17' C18' H18E 109.5 . .
H18D C18' H18E 109.5 . .
C17' C18' H18F 109.5 . .
H18D C18' H18F 109.5 . .
H18E C18' H18F 109.5 . .

loop_
_geom_bond_atom_site_label_1
_geom_bond_atom_site_label_2
_geom_bond_distance
_geom_bond_site_symmetry_2
Cu1 N5 2.034(2) 3_766
Cu1 N5 2.034(2) .
Cu1 N3 2.0361(19) .
Cu1 N3 2.0361(19) 3_766
Cu1 N1 2.540(2) .
N1 C1 1.279(5) .
N1 C2 1.379(4) .
N2 C3 1.342(5) .
N2 C1 1.360(5) .
N2 C4' 1.464(9) .
N2 C4 1.539(9) .
N3 C9 1.307(3) .
N3 C7 1.373(3) .
N4 C9 1.347(3) .
N4 C8 1.352(4) .
N4 C10 1.474(6) .
N4 C10' 1.478(19) .
N5 C15 1.316(3) .
N5 C13 1.379(3) .
N6 C15 1.336(4) .
N6 C14 1.366(4) .
N6 C16' 1.447(19) .
N6 C16 1.470(6) .
C1 H1 0.9300 .
C2 C3 1.328(5) .
C2 H2 0.9300 .
C3 H3 0.9300 .
C4 C5 1.519(9) .
C4 H4A 0.9700 .
C4 H4B 0.9700 .
C5 C6 1.519(9) .
C5 H5A 0.9700 .
C5 H5B 0.9700 .
C6 H6A 0.9600 .
C6 H6B 0.9600 .
C6 H6C 0.9600 .
C7 C8 1.342(4) .
C7 H7 0.9300 .
C8 H8 0.9300 .
C9 H9 0.9300 .
C10 C11 1.499(8) .
C10 H10A 0.9700 .
C10 H10B 0.9700 .
C11 C12 1.428(8) .
C11 H11A 0.9700 .
C11 H11B 0.9700 .
C12 H12A 0.9600 .
C12 H12B 0.9600 .
C12 H12C 0.9600 .
C13 C14 1.342(4) .
C13 H13 0.9300 .
C14 H14 0.9300 .
C15 H15 0.9300 .
C16 C17 1.471(7) .
C16 H16A 0.9700 .
C16 H16B 0.9700 .
C17 C18 1.442(8) .
C17 H17A 0.9700 .
C17 H17B 0.9700 .
C18 H18A 0.9600 .
C18 H18B 0.9600 .
C18 H18C 0.9600 .
C4' C5' 1.483(9) .
C4' H4'1 0.9700 .
C4' H4'2 0.9700 .
C5' C6' 1.516(10) .
C5' H5'1 0.9700 .
C5' H5'2 0.9700 .
C6' H6'1 0.9600 .
C6' H6'2 0.9600 .
C6' H6'3 0.9600 .
C10' C11' 1.522(10) .
C10' H10C 0.9700 .
C10' H10D 0.9700 .
C11' C12' 1.523(10) .
C11' H11C 0.9700 .
C11' H11D 0.9700 .
C12' H12D 0.9600 .
C12' H12E 0.9600 .
C12' H12F 0.9600 .
C16' C17' 1.532(10) .
C16' H16C 0.9700 .
C16' H16D 0.9700 .
C17' C18' 1.531(10) .
C17' H17C 0.9700 .
C17' H17D 0.9700 .
C18' H18D 0.9600 .
C18' H18E 0.9600 .
C18' H18F 0.9600 .
